data_7156096
loop_
_publ_author_name
'Konda, Maruthi'
'Jadhav, Rohit G.'
'Maiti, Sayan'
'Mobin, Shaikh M.'
'Kauffmann, Brice'
'Das, Apurba K.'

_publ_section_title
;
 Understanding the conformational analysis of gababutin based hybrid
 peptides.
;
_journal_issue 10
_journal_name_full 'Organic &amp; biomolecular chemistry'
_journal_page_first 1728
_journal_page_last 1735
_journal_paper_doi 10.1039/c8ob00035b
_journal_volume 16
_journal_year 2018
_chemical_absolute_configuration ad
_chemical_formula_sum 'C31 H48 N4 O7'
_chemical_formula_weight 588.72
_space_group_crystal_system monoclinic
_space_group_IT_number 4
_space_group_name_Hall 'P 2yb'
_space_group_name_H-M_alt 'P 1 21 1'
_symmetry_space_group_name_Hall 'P 2yb'
_symmetry_space_group_name_H-M 'P 1 21 1'
_atom_sites_solution_hydrogens geom
_audit_creation_method SHELXL-2016/6
_audit_update_record
;
2017-04-04 deposited with the CCDC.
2018-02-06 downloaded from the CCDC.
;
_cell_angle_alpha 90
_cell_angle_beta 107.602(3)
_cell_angle_gamma 90
_cell_formula_units_Z 4
_cell_length_a 12.0777(4)
_cell_length_b 21.0362(6)
_cell_length_c 14.3712(5)
_cell_measurement_reflns_used 10639
_cell_measurement_temperature 120(2)
_cell_measurement_theta_max 70.9970
_cell_measurement_theta_min 3.8470
_cell_volume 3480.3(2)
_computing_cell_refinement 'CrysAlisPro 1.171.38.43 (Rigaku OD, 2015)'
_computing_data_collection 'CrysAlisPro 1.171.38.43 (Rigaku OD, 2015)'
_computing_data_reduction 'CrysAlisPro 1.171.38.43 (Rigaku OD, 2015)'
_computing_molecular_graphics 'Shelxle (Dittrich and coll, 2011)'
_computing_structure_refinement 'SHELXL-2016/6 (Sheldrick, 2016)'
_computing_structure_solution 'SHELXT 2014/5 (Sheldrick, 2014)'
_diffrn_ambient_temperature 120(2)
_diffrn_detector PILT
_diffrn_detector_area_resol_mean 5.8140
_diffrn_measured_fraction_theta_full 0.989
_diffrn_measured_fraction_theta_max 0.989
_diffrn_measurement_device_type
;
AFC11 (Right): Eulerian 3 circle
;
_diffrn_measurement_method 'profile data from \w-scans'
_diffrn_radiation_type CuK\a
_diffrn_radiation_wavelength 1.54178
_diffrn_reflns_av_R_equivalents 0.0910
_diffrn_reflns_av_unetI/netI 0.0808
_diffrn_reflns_Laue_measured_fraction_full 0.989
_diffrn_reflns_Laue_measured_fraction_max 0.989
_diffrn_reflns_limit_h_max 14
_diffrn_reflns_limit_h_min -13
_diffrn_reflns_limit_k_max 24
_diffrn_reflns_limit_k_min -24
_diffrn_reflns_limit_l_max 14
_diffrn_reflns_limit_l_min -16
_diffrn_reflns_number 31697
_diffrn_reflns_point_group_measured_fraction_full 0.977
_diffrn_reflns_point_group_measured_fraction_max 0.977
_diffrn_reflns_theta_full 65.083
_diffrn_reflns_theta_max 65.083
_diffrn_reflns_theta_min 3.226
_diffrn_source 'Rigaku FRX rotating anode'
_exptl_absorpt_coefficient_mu 0.623
_exptl_absorpt_correction_T_max 1.00000
_exptl_absorpt_correction_T_min 0.40491
_exptl_absorpt_correction_type multi-scan
_exptl_crystal_colour colorless
_exptl_crystal_density_diffrn 1.123
_exptl_crystal_description plate
_exptl_crystal_F_000 1270
_exptl_crystal_size_max 0.1
_exptl_crystal_size_mid 0.08
_exptl_crystal_size_min 0.01
_refine_diff_density_max 0.437
_refine_diff_density_min -0.249
_refine_diff_density_rms 0.054
_refine_ls_abs_structure_details
;
 Flack x determined using 2782 quotients [(I+)-(I-)]/[(I+)+(I-)]
 (Parsons, Flack and Wagner, Acta Cryst. B69 (2013) 249-259).
;
_refine_ls_abs_structure_Flack 0.1(3)
_refine_ls_extinction_method none
_refine_ls_goodness_of_fit_ref 1.059
_refine_ls_hydrogen_treatment constr
_refine_ls_matrix_type full
_refine_ls_number_parameters 773
_refine_ls_number_reflns 11585
_refine_ls_number_restraints 1
_refine_ls_restrained_S_all 1.059
_refine_ls_R_factor_all 0.1003
_refine_ls_R_factor_gt 0.0828
_refine_ls_shift/su_max 0.007
_refine_ls_shift/su_mean 0.000
_refine_ls_structure_factor_coef Fsqd
_refine_ls_weighting_details 'w=1/[\s^2^(Fo^2^)+(0.1389P)^2^] where P=(Fo^2^+2Fc^2^)/3'
_refine_ls_weighting_scheme calc
_refine_ls_wR_factor_gt 0.2174
_refine_ls_wR_factor_ref 0.2360
_reflns_Friedel_coverage 0.917
_reflns_Friedel_fraction_full 0.964
_reflns_Friedel_fraction_max 0.964
_reflns_number_gt 8664
_reflns_number_total 11585
_reflns_threshold_expression 'I > 2\s(I)'
_cod_data_source_file c8ob00035b2.cif
_cod_data_source_block pep1_a_sq
_cod_depositor_comments
;
The following automatic conversions were performed:

'_exptl_absorpt_correction_type' value 'Multi-scan' changed to
'multi-scan' according to
/home/data/users/saulius/crontab/automatic-downloads/rss-feeds/RSC/lib/dictionaries/cif_core.dic
dictionary named 'cif_core.dic' version 2.4.2 from 2011-04-26.

Automatic conversion script
Id: cif_fix_values 4973 2017-02-22 13:04:09Z antanas 

2018-02-20
Z value and formula fixed to values more according to usual
chemical conventions.                 miguel

 Adding full bibliography for 7156096--7156098.cif.
;
_cod_original_formula_sum 'C62 H95 N8 O14'
_cod_original_formula_units_Z 2
_cod_original_formula_weight 1176.45
_cod_database_code 7156096
_shelx_shelxl_version_number 2016/6
_shelx_space_group_comment
;
The symmetry employed for this shelxl refinement is uniquely defined
by the following loop, which should always be used as a source of
symmetry information in preference to the above space-group names.
They are only intended as comments.
;

loop_
_space_group_symop_operation_xyz
'x, y, z'
'-x, y+1/2, -z'

loop_
_atom_site_label
_atom_site_type_symbol
_atom_site_fract_x
_atom_site_fract_y
_atom_site_fract_z
_atom_site_U_iso_or_equiv
_atom_site_adp_type
_atom_site_occupancy
_atom_site_site_symmetry_order
_atom_site_calc_flag
_atom_site_refinement_flags_posn
_atom_site_refinement_flags_adp
C1A C 0.8657(12) 0.4807(7) 0.9098(8) 0.114(4) Uani 1 1 d . .
H1AA H 0.799296 0.507097 0.904843 0.172 Uiso 1 1 calc R U
H1AB H 0.935386 0.504824 0.937505 0.172 Uiso 1 1 calc R U
H1AC H 0.864600 0.444850 0.950776 0.172 Uiso 1 1 calc R U
C1B C 0.071(2) 0.6142(11) -0.1344(10) 0.204(10) Uani 1 1 d . .
H1BA H -0.002253 0.593146 -0.158273 0.306 Uiso 1 1 calc R U
H1BB H 0.130418 0.588634 -0.148239 0.306 Uiso 1 1 calc R U
H1BC H 0.067536 0.654725 -0.166017 0.306 Uiso 1 1 calc R U
O2A O 0.8624(6) 0.4588(3) 0.8138(4) 0.0855(18) Uani 1 1 d . .
O2B O 0.1003(7) 0.6237(4) -0.0273(5) 0.107(2) Uani 1 1 d . .
C3A C 0.9483(10) 0.4197(5) 0.8102(7) 0.087(3) Uani 1 1 d . .
O4A O 1.0236(10) 0.4040(6) 0.8814(5) 0.158(5) Uani 1 1 d . .
C3B C 0.2060(9) 0.6483(4) 0.0171(7) 0.078(2) Uani 1 1 d . .
C5A C 0.9387(7) 0.3967(4) 0.7092(6) 0.067(2) Uani 1 1 d . .
O4B O 0.2730(8) 0.6681(3) -0.0251(6) 0.107(2) Uani 1 1 d . .
C6A C 1.0610(7) 0.3843(4) 0.7018(7) 0.073(2) Uani 1 1 d . .
H6AA H 1.055325 0.368127 0.638040 0.110 Uiso 1 1 calc R U
H6AB H 1.100044 0.353834 0.750293 0.110 Uiso 1 1 calc R U
H6AC H 1.104248 0.423377 0.712303 0.110 Uiso 1 1 calc R U
C5B C 0.2256(6) 0.6539(3) 0.1241(5) 0.0552(17) Uani 1 1 d . .
C7A C 0.8682(8) 0.3345(4) 0.6898(9) 0.089(3) Uani 1 1 d . .
H7AA H 0.870640 0.316459 0.629039 0.133 Uiso 1 1 calc R U
H7AB H 0.789111 0.343218 0.686420 0.133 Uiso 1 1 calc R U
H7AC H 0.901029 0.304945 0.741751 0.133 Uiso 1 1 calc R U
C6B C 0.3535(8) 0.6697(5) 0.1763(8) 0.086(3) Uani 1 1 d . .
H6BA H 0.366257 0.670744 0.245522 0.129 Uiso 1 1 calc R U
H6BB H 0.371867 0.710508 0.154800 0.129 Uiso 1 1 calc R U
H6BC H 0.402275 0.637873 0.161125 0.129 Uiso 1 1 calc R U
N8A N 0.8759(5) 0.4426(3) 0.6368(4) 0.0546(14) Uani 1 1 d . .
H8A H 0.812712 0.431231 0.593392 0.065 Uiso 1 1 calc R U
C7B C 0.1528(9) 0.7065(4) 0.1447(8) 0.082(3) Uani 1 1 d . .
H7BA H 0.163288 0.708554 0.213564 0.122 Uiso 1 1 calc R U
H7BB H 0.072475 0.698608 0.110514 0.122 Uiso 1 1 calc R U
H7BC H 0.175886 0.746191 0.123159 0.122 Uiso 1 1 calc R U
C9A C 0.9145(6) 0.5021(3) 0.6363(5) 0.0507(15) Uani 1 1 d . .
N8B N 0.1912(5) 0.5952(3) 0.1617(4) 0.0534(13) Uani 1 1 d . .
H8B H 0.145890 0.597055 0.197667 0.064 Uiso 1 1 calc R U
O10A O 1.0069(5) 0.5202(3) 0.6939(4) 0.0693(14) Uani 1 1 d . .
C9B C 0.2282(5) 0.5391(3) 0.1416(5) 0.0525(15) Uani 1 1 d . .
C11A C 0.8439(5) 0.5487(3) 0.5604(4) 0.0433(13) Uani 1 1 d . .
H11A H 0.885337 0.553999 0.511828 0.052 Uiso 1 1 calc R U
O10B O 0.2873(4) 0.5348(2) 0.0857(4) 0.0656(13) Uani 1 1 d . .
C12A C 0.8399(6) 0.6136(4) 0.6049(5) 0.0549(16) Uani 1 1 d . .
H12A H 0.777450 0.614222 0.634389 0.066 Uiso 1 1 calc R U
H12B H 0.912203 0.620749 0.656343 0.066 Uiso 1 1 calc R U
C11B C 0.2020(6) 0.4801(4) 0.1916(5) 0.0568(17) Uani 1 1 d . .
H11B H 0.276619 0.464879 0.234669 0.068 Uiso 1 1 calc R U
C13A C 0.8217(6) 0.6661(3) 0.5325(5) 0.0549(16) Uani 1 1 d . .
C12B C 0.1538(6) 0.4270(4) 0.1178(5) 0.0600(18) Uani 1 1 d . .
H12C H 0.072460 0.435745 0.085202 0.072 Uiso 1 1 calc R U
H12D H 0.193932 0.428404 0.068623 0.072 Uiso 1 1 calc R U
C14A C 0.9181(7) 0.6987(4) 0.5204(8) 0.080(2) Uani 1 1 d . .
H14A H 0.992544 0.688407 0.559343 0.096 Uiso 1 1 calc R U
C13B C 0.1637(7) 0.3612(4) 0.1583(6) 0.0645(19) Uani 1 1 d . .
C15A C 0.9029(8) 0.7457(5) 0.4516(9) 0.095(3) Uani 1 1 d . .
H15A H 0.967310 0.765179 0.441187 0.115 Uiso 1 1 calc R U
C14B C 0.1293(10) 0.3128(5) 0.0921(8) 0.088(3) Uani 1 1 d . .
H14B H 0.106308 0.321649 0.025588 0.106 Uiso 1 1 calc R U
C16A C 0.7919(7) 0.7642(4) 0.3972(8) 0.081(3) Uani 1 1 d . .
H16A H 0.781806 0.797682 0.353145 0.097 Uiso 1 1 calc R U
C15B C 0.1285(13) 0.2516(5) 0.1232(9) 0.117(4) Uani 1 1 d . .
H15B H 0.099817 0.219236 0.078360 0.140 Uiso 1 1 calc R U
C17A C 0.6976(7) 0.7332(4) 0.4087(6) 0.0651(19) Uani 1 1 d . .
H17A H 0.623282 0.744983 0.371196 0.078 Uiso 1 1 calc R U
C16B C 0.1712(13) 0.2377(6) 0.2235(10) 0.120(4) Uani 1 1 d . .
H16B H 0.180910 0.195568 0.244079 0.144 Uiso 1 1 calc R U
C18A C 0.7121(6) 0.6850(3) 0.4750(5) 0.0544(16) Uani 1 1 d . .
H18A H 0.646929 0.664305 0.481850 0.065 Uiso 1 1 calc R U
C17B C 0.1976(9) 0.2839(5) 0.2884(8) 0.088(3) Uani 1 1 d . .
H17B H 0.216689 0.274953 0.354722 0.105 Uiso 1 1 calc R U
N19A N 0.7269(4) 0.5258(2) 0.5075(4) 0.0418(11) Uani 1 1 d . .
H19A H 0.669632 0.536019 0.528378 0.050 Uiso 1 1 calc R U
C18B C 0.1965(8) 0.3458(4) 0.2561(7) 0.074(2) Uani 1 1 d . .
H18B H 0.218674 0.378203 0.301985 0.089 Uiso 1 1 calc R U
C20A C 0.7075(5) 0.4903(3) 0.4293(4) 0.0427(13) Uani 1 1 d . .
N19B N 0.1283(4) 0.4914(3) 0.2532(4) 0.0495(13) Uani 1 1 d . .
H19B H 0.054327 0.486355 0.230115 0.059 Uiso 1 1 calc R U
O21A O 0.7830(3) 0.4712(2) 0.3950(3) 0.0481(10) Uani 1 1 d . .
C20B C 0.1749(5) 0.5095(3) 0.3446(5) 0.0517(16) Uani 1 1 d . .
C22A C 0.5776(5) 0.4758(3) 0.3747(4) 0.0427(13) Uani 1 1 d . .
O21B O 0.2792(4) 0.5208(3) 0.3821(4) 0.0638(13) Uani 1 1 d . .
C23A C 0.5324(6) 0.5347(4) 0.3114(5) 0.0541(16) Uani 1 1 d . .
H23A H 0.453286 0.527738 0.272835 0.081 Uiso 1 1 calc R U
H23B H 0.579265 0.542054 0.269132 0.081 Uiso 1 1 calc R U
H23C H 0.536442 0.570987 0.352742 0.081 Uiso 1 1 calc R U
C22B C 0.0936(5) 0.5141(4) 0.4092(5) 0.0543(16) Uani 1 1 d . .
C24A C 0.5667(6) 0.4164(4) 0.3122(6) 0.0571(17) Uani 1 1 d . .
H24A H 0.486115 0.408236 0.279204 0.086 Uiso 1 1 calc R U
H24B H 0.599672 0.380840 0.352969 0.086 Uiso 1 1 calc R U
H24C H 0.607236 0.422715 0.264862 0.086 Uiso 1 1 calc R U
C23B C 0.0844(6) 0.4465(4) 0.4466(6) 0.062(2) Uani 1 1 d . .
H23D H 0.029810 0.446089 0.483173 0.094 Uiso 1 1 calc R U
H23E H 0.159171 0.433089 0.487784 0.094 Uiso 1 1 calc R U
H23F H 0.058557 0.417974 0.392115 0.094 Uiso 1 1 calc R U
N25A N 0.5113(4) 0.4694(3) 0.4433(4) 0.0473(12) Uani 1 1 d . .
H25A H 0.451536 0.493442 0.435138 0.057 Uiso 1 1 calc R U
C24B C 0.1413(6) 0.5598(4) 0.4921(6) 0.068(2) Uani 1 1 d . .
H24D H 0.094152 0.558487 0.535171 0.101 Uiso 1 1 calc R U
H24E H 0.140671 0.602036 0.466699 0.101 Uiso 1 1 calc R U
H24F H 0.219530 0.547981 0.527340 0.101 Uiso 1 1 calc R U
C26A C 0.5364(6) 0.4290(3) 0.5175(5) 0.0535(16) Uani 1 1 d . .
N25B N -0.0243(4) 0.5338(3) 0.3520(4) 0.0468(12) Uani 1 1 d . .
H25B H -0.081454 0.509870 0.353585 0.056 Uiso 1 1 calc R U
O27A O 0.6285(4) 0.3986(2) 0.5432(4) 0.0609(12) Uani 1 1 d . .
C26B C -0.0476(6) 0.5861(3) 0.2982(5) 0.0513(15) Uani 1 1 d . .
C28A C 0.4440(7) 0.4226(5) 0.5706(6) 0.069(2) Uani 1 1 d . .
H28A H 0.384724 0.454529 0.544422 0.082 Uiso 1 1 calc R U
H28B H 0.407264 0.381371 0.554632 0.082 Uiso 1 1 calc R U
O27B O 0.0302(4) 0.6192(2) 0.2807(4) 0.0622(13) Uani 1 1 d . .
C29A C 0.4843(6) 0.4292(4) 0.6801(6) 0.0649(19) Uani 1 1 d . .
C28B C -0.1747(5) 0.6058(3) 0.2660(5) 0.0540(16) Uani 1 1 d . .
H28C H -0.184732 0.638942 0.309604 0.065 Uiso 1 1 calc R U
H28D H -0.220656 0.569597 0.274169 0.065 Uiso 1 1 calc R U
C30A C 0.3812(8) 0.4199(6) 0.7216(7) 0.089(3) Uani 1 1 d . .
H30A H 0.348077 0.460767 0.729511 0.106 Uiso 1 1 calc R U
H30B H 0.321266 0.394473 0.676888 0.106 Uiso 1 1 calc R U
C29B C -0.2240(6) 0.6297(3) 0.1616(6) 0.0566(17) Uani 1 1 d . .
C31A C 0.4221(10) 0.3886(10) 0.8134(8) 0.133(6) Uani 1 1 d . .
H31A H 0.386383 0.389065 0.862400 0.160 Uiso 1 1 calc R U
C30B C -0.1694(7) 0.6926(4) 0.1401(7) 0.069(2) Uani 1 1 d . .
H30C H -0.111929 0.707844 0.198772 0.083 Uiso 1 1 calc R U
H30D H -0.131492 0.685804 0.090320 0.083 Uiso 1 1 calc R U
C32A C 0.5262(18) 0.3570(7) 0.8173(10) 0.157(7) Uani 1 1 d . .
H32A H 0.513612 0.311379 0.815729 0.189 Uiso 1 1 calc R U
H32B H 0.585341 0.367315 0.877949 0.189 Uiso 1 1 calc R U
C31B C -0.2668(8) 0.7413(5) 0.1050(9) 0.089(3) Uani 1 1 d . .
H31B H -0.269964 0.769130 0.157922 0.107 Uiso 1 1 calc R U
H31C H -0.255563 0.766895 0.052444 0.107 Uiso 1 1 calc R U
C33A C 0.5680(9) 0.3763(4) 0.7314(7) 0.076(2) Uani 1 1 d . .
H33A H 0.564324 0.340708 0.687731 0.091 Uiso 1 1 calc R U
H33B H 0.647214 0.391930 0.753854 0.091 Uiso 1 1 calc R U
C32B C -0.3770(8) 0.7021(5) 0.0694(7) 0.080(2) Uani 1 1 d . .
H32C H -0.388389 0.686707 0.003494 0.096 Uiso 1 1 calc R U
H32D H -0.444492 0.726505 0.070983 0.096 Uiso 1 1 calc R U
C34A C 0.5422(6) 0.4940(4) 0.7104(6) 0.0604(18) Uani 1 1 d . .
H34A H 0.576021 0.494659 0.780806 0.072 Uiso 1 1 calc R U
H34B H 0.604923 0.498831 0.681853 0.072 Uiso 1 1 calc R U
C33B C -0.3543(6) 0.6472(4) 0.1423(6) 0.0617(18) Uani 1 1 d . .
H33C H -0.403811 0.611215 0.115272 0.074 Uiso 1 1 calc R U
H33D H -0.368841 0.660242 0.202346 0.074 Uiso 1 1 calc R U
N35A N 0.4630(6) 0.5481(3) 0.6810(6) 0.076(2) Uani 1 1 d . .
H35A H 0.404284 0.550428 0.702897 0.091 Uiso 1 1 calc R U
C34B C -0.2120(7) 0.5784(4) 0.0886(6) 0.0611(18) Uani 1 1 d . .
H34C H -0.244398 0.594867 0.022981 0.073 Uiso 1 1 calc R U
H34D H -0.129975 0.570580 0.098837 0.073 Uiso 1 1 calc R U
C36A C 0.4778(6) 0.5935(3) 0.6226(5) 0.0551(17) Uani 1 1 d . .
N35B N -0.2676(5) 0.5186(3) 0.0953(5) 0.0634(16) Uani 1 1 d . .
H35B H -0.341994 0.518025 0.081361 0.076 Uiso 1 1 calc R U
O37A O 0.5503(4) 0.5946(2) 0.5794(4) 0.0575(11) Uani 1 1 d . .
C36B C -0.2097(6) 0.4638(3) 0.1220(5) 0.0533(16) Uani 1 1 d . .
O38A O 0.3960(4) 0.6398(2) 0.6147(4) 0.0605(12) Uani 1 1 d . .
O37B O -0.1051(4) 0.4588(3) 0.1459(4) 0.0620(13) Uani 1 1 d . .
C39A C 0.3961(6) 0.7001(3) 0.5622(6) 0.0624(19) Uani 1 1 d . .
O38B O -0.2846(4) 0.4155(2) 0.1166(4) 0.0567(12) Uani 1 1 d . .
C40A C 0.2918(8) 0.7337(4) 0.5795(8) 0.085(3) Uani 1 1 d . .
H40A H 0.278607 0.773329 0.544702 0.127 Uiso 1 1 calc R U
H40B H 0.307263 0.741632 0.648004 0.127 Uiso 1 1 calc R U
H40C H 0.224216 0.707300 0.556556 0.127 Uiso 1 1 calc R U
C39B C -0.2410(7) 0.3497(3) 0.1363(6) 0.0603(18) Uani 1 1 d . .
C41A C 0.3767(7) 0.6877(4) 0.4563(7) 0.072(2) Uani 1 1 d . .
H41A H 0.362535 0.727204 0.421249 0.107 Uiso 1 1 calc R U
H41B H 0.310765 0.660243 0.432018 0.107 Uiso 1 1 calc R U
H41C H 0.444287 0.667724 0.447532 0.107 Uiso 1 1 calc R U
C40B C -0.3549(7) 0.3126(4) 0.1204(6) 0.070(2) Uani 1 1 d . .
H40D H -0.339674 0.267801 0.119599 0.105 Uiso 1 1 calc R U
H40E H -0.409332 0.324810 0.059209 0.105 Uiso 1 1 calc R U
H40F H -0.386906 0.321879 0.172417 0.105 Uiso 1 1 calc R U
C42A C 0.5063(7) 0.7360(4) 0.6088(7) 0.080(2) Uani 1 1 d . .
H42A H 0.503146 0.776494 0.577362 0.119 Uiso 1 1 calc R U
H42B H 0.571233 0.712154 0.602069 0.119 Uiso 1 1 calc R U
H42C H 0.515019 0.742278 0.676818 0.119 Uiso 1 1 calc R U
C42B C -0.1627(7) 0.3431(4) 0.2390(6) 0.071(2) Uani 1 1 d . .
H42D H -0.152920 0.298925 0.256108 0.107 Uiso 1 1 calc R U
H42E H -0.196702 0.364635 0.282635 0.107 Uiso 1 1 calc R U
H42F H -0.088496 0.361642 0.244052 0.107 Uiso 1 1 calc R U
C41B C -0.1842(9) 0.3300(5) 0.0597(8) 0.083(3) Uani 1 1 d . .
H41D H -0.161898 0.286056 0.068777 0.125 Uiso 1 1 calc R U
H41E H -0.116639 0.355671 0.066093 0.125 Uiso 1 1 calc R U
H41F H -0.238259 0.335714 -0.004241 0.125 Uiso 1 1 calc R U

loop_
_atom_site_aniso_label
_atom_site_aniso_U_11
_atom_site_aniso_U_22
_atom_site_aniso_U_33
_atom_site_aniso_U_23
_atom_site_aniso_U_13
_atom_site_aniso_U_12
C1A 0.125(9) 0.141(11) 0.093(7) -0.002(7) 0.056(6) 0.027(8)
C1B 0.30(3) 0.181(19) 0.085(9) 0.019(10) -0.004(12) -0.05(2)
O2A 0.090(4) 0.103(5) 0.077(3) -0.001(3) 0.047(3) 0.026(4)
O2B 0.121(6) 0.090(5) 0.088(4) 0.020(4) 0.001(4) 0.000(5)
C3A 0.104(7) 0.089(7) 0.081(6) 0.025(5) 0.048(5) 0.033(6)
O4A 0.211(10) 0.184(10) 0.070(4) 0.037(5) 0.030(5) 0.119(9)
C3B 0.102(7) 0.049(4) 0.093(6) 0.026(4) 0.043(6) 0.014(4)
C5A 0.065(5) 0.061(5) 0.084(5) 0.025(4) 0.035(4) 0.017(4)
O4B 0.169(7) 0.072(4) 0.115(5) 0.018(4) 0.099(5) -0.002(5)
C6A 0.066(5) 0.068(5) 0.092(5) 0.011(4) 0.033(4) 0.022(4)
C5B 0.052(4) 0.049(4) 0.077(4) 0.010(3) 0.039(3) -0.001(3)
C7A 0.082(6) 0.063(5) 0.135(8) 0.039(5) 0.053(6) 0.011(4)
C6B 0.071(5) 0.071(6) 0.124(7) 0.031(5) 0.040(5) -0.017(4)
N8A 0.051(3) 0.052(3) 0.064(3) 0.007(3) 0.023(3) 0.006(3)
C7B 0.090(6) 0.054(5) 0.127(7) 0.014(5) 0.072(6) 0.008(4)
C9A 0.041(3) 0.058(4) 0.056(3) -0.002(3) 0.020(3) 0.002(3)
N8B 0.051(3) 0.048(3) 0.076(3) 0.001(3) 0.041(3) 0.001(3)
O10A 0.061(3) 0.068(3) 0.074(3) 0.002(3) 0.012(3) 0.008(3)
C9B 0.041(3) 0.056(4) 0.069(4) 0.006(3) 0.030(3) 0.002(3)
C11A 0.036(3) 0.047(3) 0.052(3) -0.004(3) 0.021(3) -0.005(3)
O10B 0.069(3) 0.057(3) 0.090(3) 0.013(3) 0.052(3) 0.011(3)
C12A 0.051(4) 0.056(4) 0.063(4) -0.008(3) 0.027(3) -0.005(3)
C11B 0.054(4) 0.058(4) 0.068(4) 0.009(3) 0.034(3) 0.006(3)
C13A 0.057(4) 0.042(3) 0.074(4) -0.009(3) 0.032(3) -0.001(3)
C12B 0.056(4) 0.067(5) 0.061(4) 0.015(4) 0.025(3) 0.003(3)
C14A 0.057(4) 0.067(5) 0.122(7) 0.008(5) 0.038(5) -0.014(4)
C13B 0.075(5) 0.054(4) 0.076(5) 0.012(4) 0.039(4) 0.014(4)
C15A 0.063(5) 0.072(6) 0.169(10) 0.036(6) 0.062(6) 0.000(4)
C14B 0.107(7) 0.081(7) 0.088(6) 0.024(5) 0.044(5) 0.023(5)
C16A 0.063(5) 0.067(5) 0.121(7) 0.033(5) 0.039(5) 0.006(4)
C15B 0.172(12) 0.064(6) 0.115(9) 0.012(6) 0.042(8) 0.005(7)
C17A 0.063(4) 0.049(4) 0.092(5) 0.004(4) 0.036(4) 0.004(3)
C16B 0.178(13) 0.060(6) 0.122(9) 0.036(7) 0.045(9) 0.011(7)
C18A 0.051(4) 0.043(4) 0.076(4) -0.011(3) 0.030(3) -0.001(3)
C17B 0.090(6) 0.074(6) 0.103(7) 0.036(6) 0.036(5) 0.018(5)
N19A 0.035(2) 0.039(3) 0.059(3) -0.002(2) 0.025(2) 0.000(2)
C18B 0.075(5) 0.066(5) 0.093(6) 0.015(4) 0.042(4) 0.020(4)
C20A 0.048(3) 0.033(3) 0.057(3) 0.007(3) 0.032(3) 0.001(3)
N19B 0.034(2) 0.053(3) 0.069(3) 0.010(3) 0.025(2) -0.002(2)
O21A 0.043(2) 0.043(2) 0.069(3) -0.004(2) 0.033(2) 0.0028(18)
C20B 0.040(3) 0.052(4) 0.067(4) 0.019(3) 0.022(3) -0.001(3)
C22A 0.037(3) 0.041(3) 0.057(3) 0.002(3) 0.024(3) -0.004(2)
O21B 0.033(2) 0.076(3) 0.087(3) 0.012(3) 0.026(2) 0.000(2)
C23A 0.045(3) 0.055(4) 0.069(4) 0.006(3) 0.027(3) 0.001(3)
C22B 0.036(3) 0.068(4) 0.067(4) 0.010(3) 0.027(3) -0.004(3)
C24A 0.050(4) 0.057(4) 0.070(4) -0.013(3) 0.027(3) -0.005(3)
C23B 0.043(3) 0.082(5) 0.070(4) 0.029(4) 0.029(3) 0.005(3)
N25A 0.044(3) 0.043(3) 0.063(3) 0.002(3) 0.028(2) -0.001(2)
C24B 0.046(4) 0.091(6) 0.069(4) -0.008(4) 0.023(3) -0.017(4)
C26A 0.049(4) 0.055(4) 0.064(4) 0.007(3) 0.027(3) -0.008(3)
N25B 0.038(2) 0.052(3) 0.058(3) 0.006(3) 0.025(2) -0.004(2)
O27A 0.051(3) 0.055(3) 0.086(3) 0.018(2) 0.033(2) 0.007(2)
C26B 0.057(4) 0.045(4) 0.062(4) 0.002(3) 0.032(3) 0.000(3)
C28A 0.050(4) 0.083(6) 0.082(5) 0.012(4) 0.034(4) -0.010(4)
O27B 0.053(3) 0.049(3) 0.100(4) 0.011(3) 0.046(3) -0.001(2)
C29A 0.051(4) 0.074(5) 0.080(5) 0.017(4) 0.036(4) 0.001(4)
C28B 0.046(3) 0.047(4) 0.079(4) -0.002(3) 0.034(3) 0.003(3)
C30A 0.079(6) 0.103(7) 0.106(7) 0.013(6) 0.059(5) -0.014(5)
C29B 0.054(4) 0.052(4) 0.076(4) 0.013(3) 0.038(3) 0.006(3)
C31A 0.085(7) 0.242(18) 0.086(7) 0.034(9) 0.045(6) -0.041(9)
C30B 0.071(5) 0.051(4) 0.088(5) 0.013(4) 0.031(4) -0.002(4)
C32A 0.28(2) 0.129(11) 0.117(9) 0.075(8) 0.141(12) 0.101(12)
C31B 0.078(5) 0.062(5) 0.141(8) 0.037(6) 0.053(6) 0.010(4)
C33A 0.097(6) 0.052(5) 0.092(6) 0.017(4) 0.046(5) 0.002(4)
C32B 0.075(5) 0.071(5) 0.103(6) 0.035(5) 0.042(5) 0.013(4)
C34A 0.056(4) 0.053(4) 0.084(5) 0.012(4) 0.038(4) 0.008(3)
C33B 0.058(4) 0.057(4) 0.081(5) 0.016(4) 0.038(4) 0.005(3)
N35A 0.070(4) 0.074(4) 0.108(5) 0.034(4) 0.065(4) 0.026(3)
C34B 0.056(4) 0.063(4) 0.075(4) 0.007(4) 0.036(4) -0.001(3)
C36A 0.045(3) 0.052(4) 0.081(4) -0.009(3) 0.038(3) 0.007(3)
N35B 0.047(3) 0.056(4) 0.097(4) -0.006(3) 0.037(3) 0.004(3)
O37A 0.053(2) 0.050(3) 0.083(3) 0.000(2) 0.040(2) 0.005(2)
C36B 0.054(4) 0.057(4) 0.059(4) -0.012(3) 0.031(3) -0.002(3)
O38A 0.060(3) 0.049(3) 0.086(3) 0.004(2) 0.043(2) 0.009(2)
O37B 0.042(3) 0.066(3) 0.087(3) -0.013(3) 0.033(2) 0.003(2)
C39A 0.057(4) 0.045(4) 0.097(5) -0.008(4) 0.041(4) 0.003(3)
O38B 0.048(2) 0.050(3) 0.077(3) -0.014(2) 0.027(2) -0.003(2)
C40A 0.084(6) 0.057(5) 0.130(7) 0.000(5) 0.057(6) 0.024(4)
C39B 0.063(4) 0.047(4) 0.079(5) -0.015(3) 0.034(4) 0.001(3)
C41A 0.062(5) 0.058(5) 0.102(6) 0.007(4) 0.037(4) 0.000(4)
C40B 0.084(5) 0.051(4) 0.088(5) -0.023(4) 0.046(4) -0.014(4)
C42A 0.077(5) 0.050(4) 0.118(7) -0.022(5) 0.039(5) 0.000(4)
C42B 0.069(5) 0.063(5) 0.087(5) 0.003(4) 0.032(4) 0.004(4)
C41B 0.085(6) 0.069(5) 0.113(7) -0.030(5) 0.058(5) -0.001(5)

loop_
_atom_type_symbol
_atom_type_description
_atom_type_scat_dispersion_real
_atom_type_scat_dispersion_imag
_atom_type_scat_source
C C 0.0192 0.0096 'International Tables Vol C Tables 4.2.6.8 and 6.1.1.4'
H H 0.0000 0.0000 'International Tables Vol C Tables 4.2.6.8 and 6.1.1.4'
N N 0.0330 0.0189 'International Tables Vol C Tables 4.2.6.8 and 6.1.1.4'
O O 0.0517 0.0336 'International Tables Vol C Tables 4.2.6.8 and 6.1.1.4'

loop_
_geom_angle_atom_site_label_1
_geom_angle_atom_site_label_2
_geom_angle_atom_site_label_3
_geom_angle
O2A C1A H1AA 109.5
O2A C1A H1AB 109.5
H1AA C1A H1AB 109.5
O2A C1A H1AC 109.5
H1AA C1A H1AC 109.5
H1AB C1A H1AC 109.5
O2B C1B H1BA 109.5
O2B C1B H1BB 109.5
H1BA C1B H1BB 109.5
O2B C1B H1BC 109.5
H1BA C1B H1BC 109.5
H1BB C1B H1BC 109.5
C3A O2A C1A 115.9(8)
C3B O2B C1B 115.7(13)
O4A C3A O2A 122.5(9)
O4A C3A C5A 123.8(9)
O2A C3A C5A 113.7(8)
O4B C3B O2B 124.9(9)
O4B C3B C5B 124.3(10)
O2B C3B C5B 110.6(8)
N8A C5A C3A 110.5(7)
N8A C5A C6A 111.5(6)
C3A C5A C6A 109.1(8)
N8A C5A C7A 107.1(7)
C3A C5A C7A 109.0(8)
C6A C5A C7A 109.6(7)
C5A C6A H6AA 109.5
C5A C6A H6AB 109.5
H6AA C6A H6AB 109.5
C5A C6A H6AC 109.5
H6AA C6A H6AC 109.5
H6AB C6A H6AC 109.5
N8B C5B C3B 110.0(6)
N8B C5B C7B 107.6(6)
C3B C5B C7B 110.0(7)
N8B C5B C6B 111.2(6)
C3B C5B C6B 110.1(7)
C7B C5B C6B 107.9(8)
C5A C7A H7AA 109.5
C5A C7A H7AB 109.5
H7AA C7A H7AB 109.5
C5A C7A H7AC 109.5
H7AA C7A H7AC 109.5
H7AB C7A H7AC 109.5
C5B C6B H6BA 109.5
C5B C6B H6BB 109.5
H6BA C6B H6BB 109.5
C5B C6B H6BC 109.5
H6BA C6B H6BC 109.5
H6BB C6B H6BC 109.5
C9A N8A C5A 121.2(6)
C9A N8A H8A 119.4
C5A N8A H8A 119.4
C5B C7B H7BA 109.5
C5B C7B H7BB 109.5
H7BA C7B H7BB 109.5
C5B C7B H7BC 109.5
H7BA C7B H7BC 109.5
H7BB C7B H7BC 109.5
O10A C9A N8A 122.2(7)
O10A C9A C11A 118.7(6)
N8A C9A C11A 119.1(6)
C9B N8B C5B 121.4(5)
C9B N8B H8B 119.3
C5B N8B H8B 119.3
O10B C9B N8B 120.7(6)
O10B C9B C11B 119.6(6)
N8B C9B C11B 119.6(6)
N19A C11A C12A 111.4(5)
N19A C11A C9A 113.7(5)
C12A C11A C9A 111.1(5)
N19A C11A H11A 106.7
C12A C11A H11A 106.7
C9A C11A H11A 106.7
C13A C12A C11A 112.9(6)
C13A C12A H12A 109.0
C11A C12A H12A 109.0
C13A C12A H12B 109.0
C11A C12A H12B 109.0
H12A C12A H12B 107.8
N19B C11B C9B 114.1(6)
N19B C11B C12B 111.6(6)
C9B C11B C12B 111.1(6)
N19B C11B H11B 106.5
C9B C11B H11B 106.5
C12B C11B H11B 106.5
C18A C13A C14A 117.5(7)
C18A C13A C12A 122.7(6)
C14A C13A C12A 119.8(7)
C13B C12B C11B 116.0(6)
C13B C12B H12C 108.3
C11B C12B H12C 108.3
C13B C12B H12D 108.3
C11B C12B H12D 108.3
H12C C12B H12D 107.4
C15A C14A C13A 120.4(8)
C15A C14A H14A 119.8
C13A C14A H14A 119.8
C14B C13B C18B 117.8(8)
C14B C13B C12B 116.6(7)
C18B C13B C12B 125.5(8)
C14A C15A C16A 120.3(8)
C14A C15A H15A 119.9
C16A C15A H15A 119.9
C15B C14B C13B 120.3(10)
C15B C14B H14B 119.8
C13B C14B H14B 119.8
C17A C16A C15A 119.8(8)
C17A C16A H16A 120.1
C15A C16A H16A 120.1
C14B C15B C16B 119.8(12)
C14B C15B H15B 120.1
C16B C15B H15B 120.1
C16A C17A C18A 120.2(8)
C16A C17A H17A 119.9
C18A C17A H17A 119.9
C17B C16B C15B 120.4(10)
C17B C16B H16B 119.8
C15B C16B H16B 119.8
C17A C18A C13A 121.6(7)
C17A C18A H18A 119.2
C13A C18A H18A 119.2
C16B C17B C18B 118.8(10)
C16B C17B H17B 120.6
C18B C17B H17B 120.6
C20A N19A C11A 121.7(5)
C20A N19A H19A 119.2
C11A N19A H19A 119.2
C13B C18B C17B 122.3(10)
C13B C18B H18B 118.8
C17B C18B H18B 118.8
O21A C20A N19A 124.7(6)
O21A C20A C22A 119.4(5)
N19A C20A C22A 115.8(5)
C20B N19B C11B 119.9(5)
C20B N19B H19B 120.1
C11B N19B H19B 120.1
O21B C20B N19B 124.3(6)
O21B C20B C22B 118.3(6)
N19B C20B C22B 117.3(5)
N25A C22A C24A 110.9(5)
N25A C22A C23A 107.8(5)
C24A C22A C23A 111.1(5)
N25A C22A C20A 110.8(5)
C24A C22A C20A 110.7(5)
C23A C22A C20A 105.3(5)
C22A C23A H23A 109.5
C22A C23A H23B 109.5
H23A C23A H23B 109.5
C22A C23A H23C 109.5
H23A C23A H23C 109.5
H23B C23A H23C 109.5
N25B C22B C24B 109.7(6)
N25B C22B C23B 107.2(5)
C24B C22B C23B 111.4(6)
N25B C22B C20B 111.4(5)
C24B C22B C20B 110.9(5)
C23B C22B C20B 106.1(6)
C22A C24A H24A 109.5
C22A C24A H24B 109.5
H24A C24A H24B 109.5
C22A C24A H24C 109.5
H24A C24A H24C 109.5
H24B C24A H24C 109.5
C22B C23B H23D 109.5
C22B C23B H23E 109.5
H23D C23B H23E 109.5
C22B C23B H23F 109.5
H23D C23B H23F 109.5
H23E C23B H23F 109.5
C26A N25A C22A 124.5(5)
C26A N25A H25A 117.7
C22A N25A H25A 117.7
C22B C24B H24D 109.5
C22B C24B H24E 109.5
H24D C24B H24E 109.5
C22B C24B H24F 109.5
H24D C24B H24F 109.5
H24E C24B H24F 109.5
O27A C26A N25A 122.5(6)
O27A C26A C28A 121.9(6)
N25A C26A C28A 115.5(6)
C26B N25B C22B 123.9(5)
C26B N25B H25B 118.1
C22B N25B H25B 118.1
O27B C26B N25B 122.6(6)
O27B C26B C28B 122.4(6)
N25B C26B C28B 114.9(6)
C29A C28A C26A 117.2(6)
C29A C28A H28A 108.0
C26A C28A H28A 108.0
C29A C28A H28B 108.0
C26A C28A H28B 108.0
H28A C28A H28B 107.3
C28A C29A C33A 113.2(8)
C28A C29A C34A 110.7(7)
C33A C29A C34A 109.3(7)
C28A C29A C30A 110.3(7)
C33A C29A C30A 102.3(7)
C34A C29A C30A 110.8(7)
C26B C28B C29B 116.6(5)
C26B C28B H28C 108.1
C29B C28B H28C 108.1
C26B C28B H28D 108.1
C29B C28B H28D 108.1
H28C C28B H28D 107.3
C31A C30A C29A 108.8(9)
C31A C30A H30A 109.9
C29A C30A H30A 109.9
C31A C30A H30B 109.9
C29A C30A H30B 109.9
H30A C30A H30B 108.3
C28B C29B C34B 110.4(6)
C28B C29B C30B 114.5(7)
C34B C29B C30B 109.2(6)
C28B C29B C33B 109.1(6)
C34B C29B C33B 110.1(7)
C30B C29B C33B 103.3(6)
C32A C31A C30A 108.1(9)
C32A C31A H31A 126.0
C30A C31A H31A 126.0
C31B C30B C29B 107.9(6)
C31B C30B H30C 110.1
C29B C30B H30C 110.1
C31B C30B H30D 110.1
C29B C30B H30D 110.1
H30C C30B H30D 108.4
C31A C32A C33A 110.6(10)
C31A C32A H32A 109.5
C33A C32A H32A 109.5
C31A C32A H32B 109.5
C33A C32A H32B 109.5
H32A C32A H32B 108.1
C32B C31B C30B 104.9(7)
C32B C31B H31B 110.8
C30B C31B H31B 110.8
C32B C31B H31C 110.8
C30B C31B H31C 110.8
H31B C31B H31C 108.8
C32A C33A C29A 104.6(8)
C32A C33A H33A 110.8
C29A C33A H33A 110.8
C32A C33A H33B 110.8
C29A C33A H33B 110.8
H33A C33A H33B 108.9
C31B C32B C33B 102.9(7)
C31B C32B H32C 111.2
C33B C32B H32C 111.2
C31B C32B H32D 111.2
C33B C32B H32D 111.2
H32C C32B H32D 109.1
N35A C34A C29A 114.1(6)
N35A C34A H34A 108.7
C29A C34A H34A 108.7
N35A C34A H34B 108.7
C29A C34A H34B 108.7
H34A C34A H34B 107.6
C32B C33B C29B 105.2(6)
C32B C33B H33C 110.7
C29B C33B H33C 110.7
C32B C33B H33D 110.7
C29B C33B H33D 110.7
H33C C33B H33D 108.8
C36A N35A C34A 123.0(6)
C36A N35A H35A 118.5
C34A N35A H35A 118.5
N35B C34B C29B 115.1(6)
N35B C34B H34C 108.5
C29B C34B H34C 108.5
N35B C34B H34D 108.5
C29B C34B H34D 108.5
H34C C34B H34D 107.5
O37A C36A N35A 126.6(6)
O37A C36A O38A 123.8(7)
N35A C36A O38A 109.6(5)
C36B N35B C34B 123.7(6)
C36B N35B H35B 118.1
C34B N35B H35B 118.1
O37B C36B N35B 124.4(7)
O37B C36B O38B 125.2(7)
N35B C36B O38B 110.4(6)
C36A O38A C39A 122.9(5)
O38A C39A C41A 110.4(6)
O38A C39A C42A 110.0(7)
C41A C39A C42A 112.8(7)
O38A C39A C40A 100.8(6)
C41A C39A C40A 111.3(7)
C42A C39A C40A 110.9(7)
C36B O38B C39B 120.0(5)
C39A C40A H40A 109.5
C39A C40A H40B 109.5
H40A C40A H40B 109.5
C39A C40A H40C 109.5
H40A C40A H40C 109.5
H40B C40A H40C 109.5
O38B C39B C42B 110.9(6)
O38B C39B C41B 109.3(7)
C42B C39B C41B 113.6(7)
O38B C39B C40B 101.3(6)
C42B C39B C40B 111.6(7)
C41B C39B C40B 109.5(6)
C39A C41A H41A 109.5
C39A C41A H41B 109.5
H41A C41A H41B 109.5
C39A C41A H41C 109.5
H41A C41A H41C 109.5
H41B C41A H41C 109.5
C39B C40B H40D 109.5
C39B C40B H40E 109.5
H40D C40B H40E 109.5
C39B C40B H40F 109.5
H40D C40B H40F 109.5
H40E C40B H40F 109.5
C39A C42A H42A 109.5
C39A C42A H42B 109.5
H42A C42A H42B 109.5
C39A C42A H42C 109.5
H42A C42A H42C 109.5
H42B C42A H42C 109.5
C39B C42B H42D 109.5
C39B C42B H42E 109.5
H42D C42B H42E 109.5
C39B C42B H42F 109.5
H42D C42B H42F 109.5
H42E C42B H42F 109.5
C39B C41B H41D 109.5
C39B C41B H41E 109.5
H41D C41B H41E 109.5
C39B C41B H41F 109.5
H41D C41B H41F 109.5
H41E C41B H41F 109.5

loop_
_geom_bond_atom_site_label_1
_geom_bond_atom_site_label_2
_geom_bond_distance
C1A O2A 1.443(12)
C1A H1AA 0.9600
C1A H1AB 0.9600
C1A H1AC 0.9600
C1B O2B 1.486(17)
C1B H1BA 0.9600
C1B H1BB 0.9600
C1B H1BC 0.9600
O2A C3A 1.337(11)
O2B C3B 1.346(13)
C3A O4A 1.191(12)
C3A C5A 1.501(14)
C3B O4B 1.221(12)
C3B C5B 1.489(13)
C5A N8A 1.454(10)
C5A C6A 1.536(11)
C5A C7A 1.539(13)
C6A H6AA 0.9600
C6A H6AB 0.9600
C6A H6AC 0.9600
C5B N8B 1.457(9)
C5B C7B 1.499(11)
C5B C6B 1.535(12)
C7A H7AA 0.9600
C7A H7AB 0.9600
C7A H7AC 0.9600
C6B H6BA 0.9600
C6B H6BB 0.9600
C6B H6BC 0.9600
N8A C9A 1.336(9)
N8A H8A 0.8600
C7B H7BA 0.9600
C7B H7BB 0.9600
C7B H7BC 0.9600
C9A O10A 1.232(8)
C9A C11A 1.523(10)
N8B C9B 1.324(9)
N8B H8B 0.8600
C9B O10B 1.229(8)
C9B C11B 1.515(10)
C11A N19A 1.469(8)
C11A C12A 1.514(9)
C11A H11A 0.9800
C12A C13A 1.488(11)
C12A H12A 0.9700
C12A H12B 0.9700
C11B N19B 1.453(9)
C11B C12B 1.529(11)
C11B H11B 0.9800
C13A C18A 1.390(10)
C13A C14A 1.406(11)
C12B C13B 1.492(11)
C12B H12C 0.9700
C12B H12D 0.9700
C14A C15A 1.370(14)
C14A H14A 0.9300
C13B C14B 1.370(14)
C13B C18B 1.379(12)
C15A C16A 1.388(13)
C15A H15A 0.9300
C14B C15B 1.363(15)
C14B H14B 0.9300
C16A C17A 1.364(11)
C16A H16A 0.9300
C15B C16B 1.406(17)
C15B H15B 0.9300
C17A C18A 1.367(11)
C17A H17A 0.9300
C16B C17B 1.318(17)
C16B H16B 0.9300
C18A H18A 0.9300
C17B C18B 1.381(13)
C17B H17B 0.9300
N19A C20A 1.310(8)
N19A H19A 0.8600
C18B H18B 0.9300
C20A O21A 1.229(7)
C20A C22A 1.557(9)
N19B C20B 1.318(9)
N19B H19B 0.8600
C20B O21B 1.235(8)
C20B C22B 1.546(9)
C22A N25A 1.453(8)
C22A C24A 1.520(9)
C22A C23A 1.536(9)
C23A H23A 0.9600
C23A H23B 0.9600
C23A H23C 0.9600
C22B N25B 1.471(8)
C22B C24B 1.503(11)
C22B C23B 1.537(11)
C24A H24A 0.9600
C24A H24B 0.9600
C24A H24C 0.9600
C23B H23D 0.9600
C23B H23E 0.9600
C23B H23F 0.9600
N25A C26A 1.326(9)
N25A H25A 0.8600
C24B H24D 0.9600
C24B H24E 0.9600
C24B H24F 0.9600
C26A O27A 1.238(8)
C26A C28A 1.536(10)
N25B C26B 1.325(9)
N25B H25B 0.8600
C26B O27B 1.255(8)
C26B C28B 1.521(9)
C28A C29A 1.507(12)
C28A H28A 0.9700
C28A H28B 0.9700
C29A C33A 1.532(12)
C29A C34A 1.533(12)
C29A C30A 1.547(11)
C28B C29B 1.522(11)
C28B H28C 0.9700
C28B H28D 0.9700
C30A C31A 1.422(16)
C30A H30A 0.9700
C30A H30B 0.9700
C29B C34B 1.542(11)
C29B C30B 1.551(10)
C29B C33B 1.558(10)
C31A C32A 1.41(2)
C31A H31A 0.9300
C30B C31B 1.525(12)
C30B H30C 0.9700
C30B H30D 0.9700
C32A C33A 1.523(13)
C32A H32A 0.9700
C32A H32B 0.9700
C31B C32B 1.517(14)
C31B H31B 0.9700
C31B H31C 0.9700
C33A H33A 0.9700
C33A H33B 0.9700
C32B C33B 1.527(11)
C32B H32C 0.9700
C32B H32D 0.9700
C34A N35A 1.465(10)
C34A H34A 0.9700
C34A H34B 0.9700
C33B H33C 0.9700
C33B H33D 0.9700
N35A C36A 1.318(10)
N35A H35A 0.8600
C34B N35B 1.442(10)
C34B H34C 0.9700
C34B H34D 0.9700
C36A O37A 1.218(8)
C36A O38A 1.368(8)
N35B C36B 1.343(10)
N35B H35B 0.8600
C36B O37B 1.209(8)
C36B O38B 1.346(9)
O38A C39A 1.475(9)
C39A C41A 1.490(12)
C39A C42A 1.501(11)
C39A C40A 1.529(10)
O38B C39B 1.479(9)
C40A H40A 0.9600
C40A H40B 0.9600
C40A H40C 0.9600
C39B C42B 1.500(12)
C39B C41B 1.520(11)
C39B C40B 1.538(11)
C41A H41A 0.9600
C41A H41B 0.9600
C41A H41C 0.9600
C40B H40D 0.9600
C40B H40E 0.9600
C40B H40F 0.9600
C42A H42A 0.9600
C42A H42B 0.9600
C42A H42C 0.9600
C42B H42D 0.9600
C42B H42E 0.9600
C42B H42F 0.9600
C41B H41D 0.9600
C41B H41E 0.9600
C41B H41F 0.9600

loop_
_geom_torsion_atom_site_label_1
_geom_torsion_atom_site_label_2
_geom_torsion_atom_site_label_3
_geom_torsion_atom_site_label_4
_geom_torsion
C1A O2A C3A O4A -0.4(17)
C1A O2A C3A C5A 178.2(10)
C1B O2B C3B O4B 7.0(16)
C1B O2B C3B C5B -178.5(12)
O4A C3A C5A N8A -154.3(12)
O2A C3A C5A N8A 27.1(11)
O4A C3A C5A C6A -31.4(15)
O2A C3A C5A C6A 150.0(8)
O4A C3A C5A C7A 88.2(14)
O2A C3A C5A C7A -90.4(10)
O4B C3B C5B N8B -139.0(8)
O2B C3B C5B N8B 46.4(9)
O4B C3B C5B C7B 102.6(10)
O2B C3B C5B C7B -72.0(8)
O4B C3B C5B C6B -16.2(11)
O2B C3B C5B C6B 169.2(7)
C3A C5A N8A C9A 59.8(9)
C6A C5A N8A C9A -61.7(10)
C7A C5A N8A C9A 178.4(7)
C5A N8A C9A O10A 3.2(10)
C5A N8A C9A C11A -178.6(6)
C3B C5B N8B C9B 50.1(9)
C7B C5B N8B C9B 169.9(7)
C6B C5B N8B C9B -72.2(9)
C5B N8B C9B O10B -4.3(10)
C5B N8B C9B C11B 172.8(6)
O10A C9A C11A N19A -169.8(6)
N8A C9A C11A N19A 11.9(8)
O10A C9A C11A C12A -43.2(8)
N8A C9A C11A C12A 138.5(6)
N19A C11A C12A C13A -78.2(7)
C9A C11A C12A C13A 153.9(6)
O10B C9B C11B N19B -178.1(6)
N8B C9B C11B N19B 4.7(9)
O10B C9B C11B C12B -50.9(9)
N8B C9B C11B C12B 131.9(7)
C11A C12A C13A C18A 85.7(8)
C11A C12A C13A C14A -94.4(8)
N19B C11B C12B C13B -72.2(8)
C9B C11B C12B C13B 159.2(6)
C18A C13A C14A C15A -2.4(13)
C12A C13A C14A C15A 177.7(9)
C11B C12B C13B C14B -175.0(7)
C11B C12B C13B C18B 9.8(12)
C13A C14A C15A C16A 4.0(17)
C18B C13B C14B C15B -0.3(15)
C12B C13B C14B C15B -175.8(11)
C14A C15A C16A C17A -3.6(17)
C13B C14B C15B C16B -5(2)
C15A C16A C17A C18A 1.5(15)
C14B C15B C16B C17B 9(2)
C16A C17A C18A C13A 0.1(12)
C14A C13A C18A C17A 0.3(11)
C12A C13A C18A C17A -179.8(7)
C15B C16B C17B C18B -8(2)
C12A C11A N19A C20A 147.0(6)
C9A C11A N19A C20A -86.5(7)
C14B C13B C18B C17B 1.2(13)
C12B C13B C18B C17B 176.4(8)
C16B C17B C18B C13B 3.0(16)
C11A N19A C20A O21A 2.6(9)
C11A N19A C20A C22A -173.6(5)
C9B C11B N19B C20B -86.0(8)
C12B C11B N19B C20B 147.0(6)
C11B N19B C20B O21B 3.7(10)
C11B N19B C20B C22B -174.0(6)
O21A C20A C22A N25A 148.8(5)
N19A C20A C22A N25A -34.8(7)
O21A C20A C22A C24A 25.3(8)
N19A C20A C22A C24A -158.3(6)
O21A C20A C22A C23A -94.9(6)
N19A C20A C22A C23A 81.5(6)
O21B C20B C22B N25B 149.1(6)
N19B C20B C22B N25B -33.0(9)
O21B C20B C22B C24B 26.6(9)
N19B C20B C22B C24B -155.6(7)
O21B C20B C22B C23B -94.5(8)
N19B C20B C22B C23B 83.3(7)
C24A C22A N25A C26A 67.4(8)
C23A C22A N25A C26A -170.7(6)
C20A C22A N25A C26A -55.9(8)
C22A N25A C26A O27A 9.9(10)
C22A N25A C26A C28A -170.6(6)
C24B C22B N25B C26B 67.9(8)
C23B C22B N25B C26B -170.9(6)
C20B C22B N25B C26B -55.3(9)
C22B N25B C26B O27B 9.9(10)
C22B N25B C26B C28B -165.5(6)
O27A C26A C28A C29A 50.2(11)
N25A C26A C28A C29A -129.3(8)
C26A C28A C29A C33A -64.6(10)
C26A C28A C29A C34A 58.5(10)
C26A C28A C29A C30A -178.6(8)
O27B C26B C28B C29B 45.7(10)
N25B C26B C28B C29B -138.9(6)
C28A C29A C30A C31A 145.0(11)
C33A C29A C30A C31A 24.3(13)
C34A C29A C30A C31A -92.1(12)
C26B C28B C29B C34B 58.7(8)
C26B C28B C29B C30B -65.0(8)
C26B C28B C29B C33B 179.8(6)
C29A C30A C31A C32A -21.5(18)
C28B C29B C30B C31B -121.6(8)
C34B C29B C30B C31B 114.0(8)
C33B C29B C30B C31B -3.1(9)
C30A C31A C32A C33A 10(2)
C29B C30B C31B C32B -21.1(10)
C31A C32A C33A C29A 5.9(19)
C28A C29A C33A C32A -136.1(11)
C34A C29A C33A C32A 100.0(11)
C30A C29A C33A C32A -17.4(12)
C30B C31B C32B C33B 37.1(10)
C28A C29A C34A N35A 65.8(8)
C33A C29A C34A N35A -168.9(6)
C30A C29A C34A N35A -56.9(9)
C31B C32B C33B C29B -39.5(10)
C28B C29B C33B C32B 148.3(7)
C34B C29B C33B C32B -90.4(8)
C30B C29B C33B C32B 26.1(9)
C29A C34A N35A C36A -119.6(9)
C28B C29B C34B N35B 58.0(8)
C30B C29B C34B N35B -175.2(6)
C33B C29B C34B N35B -62.5(8)
C34A N35A C36A O37A 6.5(14)
C34A N35A C36A O38A -175.2(7)
C29B C34B N35B C36B -115.1(8)
C34B N35B C36B O37B 2.1(11)
C34B N35B C36B O38B -176.7(6)
O37A C36A O38A C39A -7.8(11)
N35A C36A O38A C39A 173.9(7)
C36A O38A C39A C41A 64.3(9)
C36A O38A C39A C42A -60.9(9)
C36A O38A C39A C40A -178.0(7)
O37B C36B O38B C39B -3.0(10)
N35B C36B O38B C39B 175.8(6)
C36B O38B C39B C42B 62.1(8)
C36B O38B C39B C41B -63.8(8)
C36B O38B C39B C40B -179.3(6)
